data_4067827
loop_
_publ_author_name
'Maheswari, K.'
'Reddy, N. Dastagiri'

_publ_section_title
;
 Reactions of N-Monosubstituted Amidines with AlMe3and AlMeCl2: Formation
 of Fused Triazaalane Heterocycles
;
_journal_issue 1
_journal_name_full Organometallics
_journal_page_first 197
_journal_paper_doi 10.1021/om2007375
_journal_volume 31
_journal_year 2012
_chemical_formula_moiety 'C73 H74 Al6 N10, 2(C7 H8)'
_chemical_formula_sum 'C87 H90 Al6 N10'
_chemical_formula_weight 1437.57
_chemical_name_systematic
;
 ?
;
_space_group_IT_number 15
_symmetry_cell_setting monoclinic
_symmetry_space_group_name_Hall '-C 2yc'
_symmetry_space_group_name_H-M 'C 1 2/c 1'
_atom_sites_solution_hydrogens geom
_atom_sites_solution_primary direct
_atom_sites_solution_secondary difmap
_audit_creation_method SHELXL-97
_cell_angle_alpha 90.00
_cell_angle_beta 101.977(3)
_cell_angle_gamma 90.00
_cell_formula_units_Z 8
_cell_length_a 42.1990(12)
_cell_length_b 14.0190(3)
_cell_length_c 27.7014(8)
_cell_measurement_reflns_used 18203
_cell_measurement_temperature 150(2)
_cell_measurement_theta_max 29.2588
_cell_measurement_theta_min 2.6037
_cell_volume 16031.1(8)
_computing_cell_refinement
;
'Wed Jan 12 00:55:15 2011'
;
_computing_data_collection
;
'Wed Jan 12 00:55:15 2011'
;
_computing_data_reduction
;
'Wed Jan 12 00:55:15 2011'
;
_computing_molecular_graphics 'ORTEP-III & Olex 2.1'
_computing_publication_material WinGX
_computing_structure_refinement 'SHELXL-97 (Sheldrick, 2008)'
_computing_structure_solution 'SHELXS-97 (Sheldrick, 2008)'
_diffrn_ambient_temperature 150(2)
_diffrn_detector_area_resol_mean 15.9821
_diffrn_measured_fraction_theta_full 0.999
_diffrn_measured_fraction_theta_max 0.846
_diffrn_measurement_device_type 'Xcalibur, Eos'
_diffrn_measurement_method '\w scans'
_diffrn_radiation_monochromator graphite
_diffrn_radiation_source 'fine-focus sealed tube'
_diffrn_radiation_type MoK\a
_diffrn_radiation_wavelength 0.71073
_diffrn_reflns_av_R_equivalents 0.0317
_diffrn_reflns_av_sigmaI/netI 0.0682
_diffrn_reflns_limit_h_max 56
_diffrn_reflns_limit_h_min -44
_diffrn_reflns_limit_k_max 15
_diffrn_reflns_limit_k_min -18
_diffrn_reflns_limit_l_max 26
_diffrn_reflns_limit_l_min -37
_diffrn_reflns_number 38473
_diffrn_reflns_theta_full 25.00
_diffrn_reflns_theta_max 29.32
_diffrn_reflns_theta_min 2.64
_exptl_absorpt_coefficient_mu 0.131
_exptl_absorpt_correction_T_max 0.9922
_exptl_absorpt_correction_T_min 0.9768
_exptl_absorpt_correction_type multi-scan
_exptl_absorpt_process_details
;
'Wed Jan 12 00:55:15 2011'
;
_exptl_crystal_colour colorless
_exptl_crystal_density_diffrn 1.191
_exptl_crystal_density_method 'not measured'
_exptl_crystal_F_000 6080
_exptl_crystal_size_max 0.18
_exptl_crystal_size_mid 0.09
_exptl_crystal_size_min 0.06
_refine_diff_density_max 0.699
_refine_diff_density_min -0.737
_refine_diff_density_rms 0.062
_refine_ls_extinction_method none
_refine_ls_goodness_of_fit_ref 1.030
_refine_ls_hydrogen_treatment constr
_refine_ls_matrix_type full
_refine_ls_number_parameters 907
_refine_ls_number_reflns 18601
_refine_ls_number_restraints 104
_refine_ls_restrained_S_all 1.053
_refine_ls_R_factor_all 0.0924
_refine_ls_R_factor_gt 0.0536
_refine_ls_shift/su_max 0.016
_refine_ls_shift/su_mean 0.000
_refine_ls_structure_factor_coef Fsqd
_refine_ls_weighting_details 'calc w=1/[\s^2^(Fo^2^)+(0.0862P)^2^+0.0000P] where P=(Fo^2^+2Fc^2^)/3'
_refine_ls_weighting_scheme calc
_refine_ls_wR_factor_gt 0.1420
_refine_ls_wR_factor_ref 0.1546
_reflns_number_gt 11768
_reflns_number_total 18601
_reflns_threshold_expression >2\s(I)
_cod_data_source_file om2007375_si_001.cif
_cod_data_source_block Compound_11
_cod_original_cell_volume 16031.1(7)
_cod_database_code 4067827

loop_
_symmetry_equiv_pos_as_xyz
'x, y, z'
'-x, y, -z+1/2'
'x+1/2, y+1/2, z'
'-x+1/2, y+1/2, -z+1/2'
'-x, -y, -z'
'x, -y, z-1/2'
'-x+1/2, -y+1/2, -z'
'x+1/2, -y+1/2, z-1/2'

loop_
_atom_site_label
_atom_site_type_symbol
_atom_site_fract_x
_atom_site_fract_y
_atom_site_fract_z
_atom_site_U_iso_or_equiv
_atom_site_adp_type
_atom_site_occupancy
_atom_site_symmetry_multiplicity
_atom_site_calc_flag
_atom_site_refinement_flags
_atom_site_disorder_assembly
_atom_site_disorder_group
Al6 Al 1.150231(15) -0.30426(4) 0.67306(2) 0.01481(14) Uani 1 1 d . . .
Al1 Al 1.096599(15) -0.19182(4) 0.59800(2) 0.01480(14) Uani 1 1 d . . .
Al3 Al 1.137438(16) -0.28724(4) 0.77771(2) 0.01592(14) Uani 1 1 d . . .
Al5 Al 1.076978(16) -0.29259(4) 0.68974(2) 0.01579(14) Uani 1 1 d . A .
Al4 Al 1.216337(16) -0.23877(5) 0.65575(2) 0.02024(15) Uani 1 1 d . . .
Al2A Al 1.05153(5) -0.49051(9) 0.65186(7) 0.0248(4) Uani 0.850(7) 1 d P A 1
N9 N 1.12087(4) -0.24058(11) 0.71111(6) 0.0138(4) Uani 1 1 d . . .
N8 N 1.13743(4) -0.25000(12) 0.60998(6) 0.0154(4) Uani 1 1 d . . .
N1 N 1.06859(4) -0.27530(11) 0.62115(6) 0.0158(4) Uani 1 1 d . . .
N5 N 1.18311(4) -0.27174(12) 0.78696(6) 0.0193(4) Uani 1 1 d . . .
N2 N 1.02633(4) -0.38290(12) 0.61617(7) 0.0194(4) Uani 1 1 d . . .
N6 N 1.19088(4) -0.25957(13) 0.70472(6) 0.0193(4) Uani 1 1 d . . .
N4 N 1.12427(4) -0.41860(12) 0.77205(6) 0.0169(4) Uani 1 1 d . . .
N3 N 1.07988(5) -0.42147(12) 0.70433(7) 0.0209(4) Uani 1 1 d . . .
C1 C 1.03936(5) -0.30525(14) 0.59942(8) 0.0155(4) Uani 1 1 d . A .
C37 C 1.19811(6) -0.25081(17) 0.83807(8) 0.0235(5) Uani 1 1 d . . .
C50 C 1.23240(6) -0.31473(17) 0.55158(9) 0.0259(5) Uani 1 1 d . . .
H50 H 1.2408 -0.2539 0.5627 0.031 Uiso 1 1 calc R . .
C2 C 1.09899(5) -0.46247(15) 0.74233(8) 0.0184(5) Uani 1 1 d . A .
C31 C 1.14375(5) -0.47672(14) 0.81057(8) 0.0203(5) Uani 1 1 d . . .
C5 C 1.08326(6) -0.11225(16) 0.53960(8) 0.0245(5) Uani 1 1 d . . .
H5A H 1.0688 -0.0618 0.5466 0.037 Uiso 1 1 calc R . .
H5B H 1.0719 -0.1515 0.5121 0.037 Uiso 1 1 calc R . .
H5C H 1.1024 -0.0834 0.5307 0.037 Uiso 1 1 calc R . .
C3 C 1.20172(5) -0.25726(15) 0.75290(8) 0.0196(5) Uani 1 1 d . C .
C25 C 1.09172(6) -0.56393(15) 0.75477(8) 0.0218(5) Uani 1 1 d . . .
C13 C 1.01985(5) -0.24983(15) 0.55727(8) 0.0192(5) Uani 1 1 d . . .
C19 C 0.99232(5) -0.40105(15) 0.59740(8) 0.0210(5) Uani 1 1 d . A .
C68 C 1.11191(7) -0.03984(16) 0.77366(9) 0.0305(6) Uani 1 1 d . . .
H68 H 1.0913 -0.0680 0.7722 0.037 Uiso 1 1 calc R . .
C55 C 1.14401(5) -0.26387(15) 0.52483(8) 0.0186(5) Uani 1 1 d . . .
C18 C 1.00952(6) -0.15887(16) 0.56628(9) 0.0272(5) Uani 1 1 d . A .
H18 H 1.0155 -0.1323 0.5984 0.033 Uiso 1 1 calc R . .
C14 C 1.01107(7) -0.28636(18) 0.51018(9) 0.0338(6) Uani 1 1 d . A .
H14 H 1.0178 -0.3488 0.5035 0.041 Uiso 1 1 calc R . .
C65 C 1.12347(7) 0.13257(18) 0.61531(11) 0.0419(7) Uani 1 1 d . . .
H65 H 1.1396 0.1649 0.6021 0.050 Uiso 1 1 calc R . .
C62 C 1.07673(6) 0.03863(16) 0.65402(9) 0.0282(6) Uani 1 1 d . . .
H62 H 1.0606 0.0065 0.6672 0.034 Uiso 1 1 calc R . .
C67 C 1.13131(6) -0.07058(14) 0.74193(8) 0.0203(5) Uani 1 1 d . . .
C56 C 1.11678(6) -0.31314(17) 0.50163(9) 0.0276(5) Uani 1 1 d . . .
H56 H 1.1060 -0.3540 0.5203 0.033 Uiso 1 1 calc R . .
C58 C 1.15936(6) -0.20332(17) 0.49687(9) 0.0273(5) Uani 1 1 d . . .
H58 H 1.1781 -0.1689 0.5124 0.033 Uiso 1 1 calc R . .
C43 C 1.23726(6) -0.2409(2) 0.77209(8) 0.0313(6) Uani 1 1 d . . .
C20 C 0.98272(6) -0.47118(18) 0.56226(9) 0.0314(6) Uani 1 1 d . . .
H20 H 0.9985 -0.5068 0.5500 0.038 Uiso 1 1 calc R A .
C54 C 1.19211(7) -0.43609(16) 0.54686(9) 0.0284(6) Uani 1 1 d . . .
H54 H 1.1727 -0.4594 0.5550 0.034 Uiso 1 1 calc R . .
C59 C 1.14739(7) -0.1932(2) 0.44665(9) 0.0372(7) Uani 1 1 d . . .
H59 H 1.1577 -0.1511 0.4279 0.045 Uiso 1 1 calc R . .
C63 C 1.07297(8) 0.13408(18) 0.64054(10) 0.0405(7) Uani 1 1 d . . .
H63 H 1.0541 0.1676 0.6445 0.049 Uiso 1 1 calc R . .
C57 C 1.10505(7) -0.30362(19) 0.45127(10) 0.0388(7) Uani 1 1 d . . .
H57 H 1.0864 -0.3382 0.4356 0.047 Uiso 1 1 calc R . .
C36 C 1.13644(7) -0.48376(18) 0.85672(9) 0.0321(6) Uani 1 1 d . . .
H36 H 1.1180 -0.4516 0.8635 0.039 Uiso 1 1 calc R . .
C9 C 1.25654(6) -0.3140(2) 0.66886(9) 0.0355(6) Uani 1 1 d . . .
H9A H 1.2684 -0.3031 0.6425 0.053 Uiso 1 1 calc R . .
H9B H 1.2512 -0.3819 0.6701 0.053 Uiso 1 1 calc R . .
H9C H 1.2700 -0.2945 0.7005 0.053 Uiso 1 1 calc R . .
C2DA C 1.04622(6) -0.22422(17) 0.72119(9) 0.0292(6) Uani 1 1 d . . .
H2DA H 1.0243 -0.2490 0.7087 0.044 Uiso 1 1 calc R A .
H2DB H 1.0468 -0.1560 0.7136 0.044 Uiso 1 1 calc R . .
H2DC H 1.0521 -0.2334 0.7570 0.044 Uiso 1 1 calc R . .
C8 C 1.12270(6) -0.23448(17) 0.83442(8) 0.0274(5) Uani 1 1 d . . .
H8A H 1.0990 -0.2305 0.8269 0.041 Uiso 1 1 calc R . .
H8B H 1.1319 -0.1706 0.8417 0.041 Uiso 1 1 calc R . .
H8C H 1.1298 -0.2759 0.8631 0.041 Uiso 1 1 calc R . .
C72 C 1.16114(6) -0.02824(16) 0.74354(9) 0.0304(6) Uani 1 1 d . . .
H72 H 1.1744 -0.0488 0.7217 0.037 Uiso 1 1 calc R . .
C42 C 1.20502(7) -0.15716(19) 0.85230(10) 0.0354(6) Uani 1 1 d . . .
H42 H 1.2005 -0.1076 0.8285 0.042 Uiso 1 1 calc R . .
C26 C 1.10599(7) -0.64179(16) 0.73677(9) 0.0316(6) Uani 1 1 d . A .
H26 H 1.1212 -0.6324 0.7162 0.038 Uiso 1 1 calc R . .
C10 C 1.21772(7) -0.10220(17) 0.63869(10) 0.0335(6) Uani 1 1 d . . .
H10A H 1.1956 -0.0775 0.6292 0.050 Uiso 1 1 calc R . .
H10B H 1.2288 -0.0947 0.6111 0.050 Uiso 1 1 calc R . .
H10C H 1.2295 -0.0667 0.6673 0.050 Uiso 1 1 calc R . .
C64 C 1.09621(8) 0.18012(17) 0.62157(11) 0.0437(8) Uani 1 1 d . . .
H64 H 1.0935 0.2455 0.6127 0.052 Uiso 1 1 calc R . .
C69 C 1.12281(9) 0.03229(18) 0.80755(10) 0.0430(8) Uani 1 1 d . . .
H69 H 1.1097 0.0527 0.8296 0.052 Uiso 1 1 calc R . .
C24 C 0.96916(6) -0.35145(18) 0.61510(11) 0.0355(6) Uani 1 1 d . . .
H24 H 0.9755 -0.3041 0.6398 0.043 Uiso 1 1 calc R A .
C60 C 1.12045(8) -0.2442(2) 0.42389(9) 0.0416(7) Uani 1 1 d . . .
H60 H 1.1125 -0.2383 0.3893 0.050 Uiso 1 1 calc R . .
C71 C 1.17162(8) 0.04472(19) 0.77727(11) 0.0447(8) Uani 1 1 d . . .
H71 H 1.1920 0.0743 0.7783 0.054 Uiso 1 1 calc R . .
C38 C 1.20424(7) -0.3221(2) 0.87284(9) 0.0361(6) Uani 1 1 d . . .
H38 H 1.1997 -0.3867 0.8636 0.043 Uiso 1 1 calc R . .
C30 C 1.06964(7) -0.57828(17) 0.78453(10) 0.0339(6) Uani 1 1 d . A .
H30 H 1.0599 -0.5250 0.7970 0.041 Uiso 1 1 calc R . .
C21 C 0.95003(7) -0.4894(2) 0.54503(11) 0.0399(7) Uani 1 1 d . A .
H21 H 0.9435 -0.5376 0.5209 0.048 Uiso 1 1 calc R . .
C32 C 1.17042(7) -0.52470(19) 0.80146(10) 0.0365(6) Uani 1 1 d . . .
H32 H 1.1759 -0.5199 0.7700 0.044 Uiso 1 1 calc R . .
C11 C 1.15081(7) -0.44272(15) 0.66629(9) 0.0295(6) Uani 1 1 d . . .
H11A H 1.1685 -0.4613 0.6503 0.044 Uiso 1 1 calc R . .
H11B H 1.1302 -0.4642 0.6461 0.044 Uiso 1 1 calc R . .
H11C H 1.1540 -0.4722 0.6990 0.044 Uiso 1 1 calc R . .
C34 C 1.18201(7) -0.58586(19) 0.88387(11) 0.0456(8) Uani 1 1 d . . .
H34 H 1.1950 -0.6233 0.9090 0.055 Uiso 1 1 calc R . .
C29 C 1.06152(7) -0.67017(18) 0.79633(11) 0.0425(7) Uani 1 1 d . . .
H29 H 1.0462 -0.6798 0.8165 0.051 Uiso 1 1 calc R A .
C53 C 1.20840(8) -0.49110(18) 0.51796(10) 0.0402(7) Uani 1 1 d . . .
H53 H 1.2000 -0.5516 0.5063 0.048 Uiso 1 1 calc R . .
C52 C 1.23652(8) -0.4584(2) 0.50617(10) 0.0407(7) Uani 1 1 d . . .
H52 H 1.2476 -0.4962 0.4865 0.049 Uiso 1 1 calc R . .
C66 C 1.12744(6) 0.03709(16) 0.62828(10) 0.0304(6) Uani 1 1 d . . .
H66 H 1.1461 0.0036 0.6236 0.036 Uiso 1 1 calc R . .
C28 C 1.07588(8) -0.74731(18) 0.77860(11) 0.0433(7) Uani 1 1 d . A .
H28 H 1.0705 -0.8102 0.7869 0.052 Uiso 1 1 calc R . .
C51 C 1.24855(7) -0.3707(2) 0.52307(10) 0.0370(7) Uani 1 1 d . . .
H51 H 1.2681 -0.3482 0.5152 0.044 Uiso 1 1 calc R . .
C35 C 1.15595(7) -0.5377(2) 0.89323(10) 0.0438(7) Uani 1 1 d . . .
H35 H 1.1510 -0.5411 0.9251 0.053 Uiso 1 1 calc R . .
C16 C 0.98235(8) -0.1433(2) 0.48230(12) 0.0526(9) Uani 1 1 d . A .
H16 H 0.9696 -0.1069 0.4565 0.063 Uiso 1 1 calc R . .
C22 C 0.92713(7) -0.4387(2) 0.56252(12) 0.0445(7) Uani 1 1 d . . .
H22 H 0.9048 -0.4514 0.5506 0.053 Uiso 1 1 calc R A .
C23 C 0.93663(7) -0.3699(2) 0.59728(13) 0.0486(8) Uani 1 1 d . A .
H23 H 0.9208 -0.3342 0.6094 0.058 Uiso 1 1 calc R . .
C17 C 0.99044(7) -0.10639(19) 0.52863(11) 0.0405(7) Uani 1 1 d . . .
H17 H 0.9830 -0.0447 0.5352 0.049 Uiso 1 1 calc R A .
C15 C 0.99266(8) -0.2334(2) 0.47272(11) 0.0531(9) Uani 1 1 d . . .
H15 H 0.9871 -0.2589 0.4403 0.064 Uiso 1 1 calc R A .
C41 C 1.21845(8) -0.1350(2) 0.90078(10) 0.0502(8) Uani 1 1 d . . .
H41 H 1.2235 -0.0706 0.9101 0.060 Uiso 1 1 calc R . .
C27 C 1.09788(8) -0.73383(18) 0.74901(11) 0.0415(7) Uani 1 1 d . . .
H27 H 1.1076 -0.7873 0.7368 0.050 Uiso 1 1 calc R A .
C40 C 1.22445(8) -0.2058(3) 0.93539(10) 0.0530(9) Uani 1 1 d . . .
H40 H 1.2336 -0.1907 0.9688 0.064 Uiso 1 1 calc R . .
C33 C 1.18933(8) -0.5800(2) 0.83801(12) 0.0500(8) Uani 1 1 d . . .
H33 H 1.2074 -0.6139 0.8312 0.060 Uiso 1 1 calc R . .
C39 C 1.21727(8) -0.2984(2) 0.92182(10) 0.0511(8) Uani 1 1 d . . .
H39 H 1.2212 -0.3473 0.9461 0.061 Uiso 1 1 calc R . .
C70 C 1.15247(9) 0.07407(18) 0.80919(11) 0.0490(9) Uani 1 1 d . . .
H70 H 1.1598 0.1233 0.8324 0.059 Uiso 1 1 calc R . .
C7A C 1.07442(11) -0.5432(3) 0.60287(15) 0.0424(11) Uani 0.850(7) 1 d P A 1
H7AA H 1.0592 -0.5802 0.5783 0.064 Uiso 0.850(7) 1 calc PR A 1
H7AB H 1.0920 -0.5848 0.6194 0.064 Uiso 0.850(7) 1 calc PR A 1
H7AC H 1.0834 -0.4910 0.5864 0.064 Uiso 0.850(7) 1 calc PR A 1
C2S C 0.9480(2) 0.0761(5) 0.6036(4) 0.0610(12) Uiso 0.488(6) 1 d PD B 1
H2S H 0.9310 0.0800 0.5751 0.073 Uiso 0.488(6) 1 calc PR B 1
C1S C 0.9541(2) -0.0089(6) 0.6273(3) 0.0610(12) Uiso 0.488(6) 1 d PD B 1
N7 N 1.18835(4) -0.29312(12) 0.59626(6) 0.0175(4) Uani 1 1 d . . .
C49 C 1.20404(6) -0.34727(15) 0.56388(8) 0.0199(5) Uani 1 1 d . . .
C5S C 0.9956(2) 0.0604(5) 0.6852(4) 0.0610(12) Uiso 0.488(6) 1 d PD B 1
H5S H 1.0118 0.0530 0.7144 0.073 Uiso 0.488(6) 1 calc PR B 1
C4S C 0.9920(2) 0.1547(5) 0.6633(3) 0.0610(12) Uiso 0.488(6) 1 d PD B 1
H4S H 1.0050 0.2081 0.6758 0.073 Uiso 0.488(6) 1 calc PR B 1
C6S C 0.9782(2) -0.0185(6) 0.6681(3) 0.0610(12) Uiso 0.488(6) 1 d PD B 1
H6S H 0.9826 -0.0784 0.6841 0.073 Uiso 0.488(6) 1 calc PR B 1
N10 N 1.10742(4) -0.11059(11) 0.65775(6) 0.0151(4) Uani 1 1 d . . .
C12 C 1.11932(5) -0.14174(14) 0.70194(8) 0.0140(4) Uani 1 1 d . . .
C4 C 1.15678(5) -0.27014(14) 0.57926(7) 0.0150(4) Uani 1 1 d . . .
C61 C 1.10439(5) -0.00878(14) 0.64785(8) 0.0179(5) Uani 1 1 d . . .
C3S C 0.96574(19) 0.1570(5) 0.6196(3) 0.0610(12) Uiso 0.488(6) 1 d PD B 1
H3S H 0.9608 0.2150 0.6020 0.073 Uiso 0.488(6) 1 calc PR B 1
C7S C 0.93543(19) -0.0896(5) 0.6121(3) 0.0610(12) Uiso 0.488(6) 1 d PD B 1
H7SA H 0.9146 -0.0840 0.6222 0.092 Uiso 0.488(6) 1 calc PR B 1
H7SB H 0.9469 -0.1464 0.6274 0.092 Uiso 0.488(6) 1 calc PR B 1
H7SC H 0.9317 -0.0953 0.5761 0.092 Uiso 0.488(6) 1 calc PR B 1
C6A C 1.01974(11) -0.5752(3) 0.67246(17) 0.0596(15) Uani 0.850(7) 1 d P A 1
H6AA H 1.0101 -0.5430 0.6973 0.089 Uiso 0.850(7) 1 calc PR A 1
H6AB H 1.0305 -0.6338 0.6865 0.089 Uiso 0.850(7) 1 calc PR A 1
H6AC H 1.0027 -0.5912 0.6438 0.089 Uiso 0.850(7) 1 calc PR A 1
C13S C 0.96195(18) -0.0578(6) 0.6574(3) 0.0655(12) Uiso 0.512(6) 1 d PD B 2
H13S H 0.9569 -0.1223 0.6630 0.079 Uiso 0.512(6) 1 calc PR B 2
C10S C 0.9795(2) 0.1379(6) 0.6446(3) 0.0655(12) Uiso 0.512(6) 1 d PD B 2
H10S H 0.9845 0.2025 0.6390 0.079 Uiso 0.512(6) 1 calc PR B 2
C8S C 0.9457(2) 0.0004(6) 0.6163(3) 0.0655(12) Uiso 0.512(6) 1 d PD B 2
C11S C 0.9964(2) 0.0943(5) 0.6831(3) 0.0655(12) Uiso 0.512(6) 1 d PD B 2
H11S H 1.0134 0.1240 0.7059 0.079 Uiso 0.512(6) 1 calc PR B 2
C9S C 0.9549(2) 0.0948(6) 0.6118(4) 0.0655(12) Uiso 0.512(6) 1 d PD B 2
H9S H 0.9435 0.1310 0.5847 0.079 Uiso 0.512(6) 1 calc PR B 2
C12S C 0.9866(2) -0.0032(5) 0.6879(3) 0.0655(12) Uiso 0.512(6) 1 d PD B 2
H12S H 0.9986 -0.0360 0.7158 0.079 Uiso 0.512(6) 1 calc PR B 2
C14S C 0.92049(19) -0.0494(5) 0.5815(3) 0.0655(12) Uiso 0.512(6) 1 d PD B 2
H14A H 0.9295 -0.1073 0.5699 0.098 Uiso 0.512(6) 1 calc PR B 2
H14B H 0.9121 -0.0077 0.5534 0.098 Uiso 0.512(6) 1 calc PR B 2
H14C H 0.9028 -0.0665 0.5979 0.098 Uiso 0.512(6) 1 calc PR B 2
C20S C 0.8136(2) -0.1822(6) 0.4596(3) 0.0828(10) Uiso 0.571(4) 1 d PD C 1
H20S H 0.7972 -0.1347 0.4552 0.099 Uiso 0.571(4) 1 calc PR C 1
C15S C 0.8433(2) -0.1697(6) 0.4980(3) 0.0828(10) Uiso 0.571(4) 1 d PD C 1
C19S C 0.8096(2) -0.2592(6) 0.4313(3) 0.0828(10) Uiso 0.571(4) 1 d PD C 1
H19S H 0.7896 -0.2694 0.4088 0.099 Uiso 0.571(4) 1 calc PR C 1
C16S C 0.86561(19) -0.2373(5) 0.5000(3) 0.0828(10) Uiso 0.571(4) 1 d PD C 1
H16S H 0.8852 -0.2306 0.5239 0.099 Uiso 0.571(4) 1 calc PR C 1
C17S C 0.8625(2) -0.3172(6) 0.4697(3) 0.0828(10) Uiso 0.571(4) 1 d PD C 1
H17S H 0.8790 -0.3643 0.4732 0.099 Uiso 0.571(4) 1 calc PR C 1
C18S C 0.8344(2) -0.3248(6) 0.4344(3) 0.0828(10) Uiso 0.571(4) 1 d PD C 1
H18S H 0.8320 -0.3763 0.4117 0.099 Uiso 0.571(4) 1 calc PR C 1
C21S C 0.8435(2) -0.0786(5) 0.5266(3) 0.0828(10) Uiso 0.571(4) 1 d PD C 1
H21A H 0.8498 -0.0256 0.5076 0.124 Uiso 0.571(4) 1 calc PR C 1
H21B H 0.8589 -0.0841 0.5582 0.124 Uiso 0.571(4) 1 calc PR C 1
H21C H 0.8217 -0.0667 0.5326 0.124 Uiso 0.571(4) 1 calc PR C 1
Al2B Al 1.0441(2) -0.4836(6) 0.6640(4) 0.0248(4) Uani 0.150(7) 1 d P A 2
C6B C 1.0080(7) -0.5281(19) 0.6903(10) 0.0596(15) Uani 0.150(7) 1 d P A 2
H6BA H 1.0044 -0.4846 0.7163 0.089 Uiso 0.150(7) 1 calc PR A 2
H6BB H 1.0126 -0.5922 0.7041 0.089 Uiso 0.150(7) 1 calc PR A 2
H6BC H 0.9885 -0.5301 0.6639 0.089 Uiso 0.150(7) 1 calc PR A 2
C7B C 1.0621(6) -0.5651(16) 0.6201(9) 0.0424(11) Uani 0.150(7) 1 d P A 2
H7BA H 1.0461 -0.6137 0.6060 0.064 Uiso 0.150(7) 1 calc PR A 2
H7BB H 1.0817 -0.5962 0.6385 0.064 Uiso 0.150(7) 1 calc PR A 2
H7BC H 1.0675 -0.5267 0.5934 0.064 Uiso 0.150(7) 1 calc PR A 2
C48A C 1.25507(18) -0.3276(5) 0.7932(3) 0.0390(7) Uani 0.571(4) 1 d PU C 1
H48A H 1.2437 -0.3850 0.7965 0.047 Uiso 0.571(4) 1 calc PR C 1
C44B C 1.2467(2) -0.1387(8) 0.7671(3) 0.0390(7) Uani 0.429(4) 1 d P C 2
H44B H 1.2312 -0.0925 0.7526 0.047 Uiso 0.429(4) 1 calc PR C 2
C47A C 1.28826(13) -0.3235(5) 0.8081(2) 0.0390(7) Uani 0.571(4) 1 d PU C 1
H47A H 1.3001 -0.3787 0.8210 0.047 Uiso 0.571(4) 1 calc PR C 1
C46A C 1.30442(13) -0.2381(5) 0.80407(19) 0.0390(7) Uani 0.571(4) 1 d PU C 1
H46A H 1.3273 -0.2353 0.8143 0.047 Uiso 0.571(4) 1 calc PR C 1
C45A C 1.28750(13) -0.1579(5) 0.7855(2) 0.0390(7) Uani 0.571(4) 1 d PU C 1
H45A H 1.2987 -0.0996 0.7836 0.047 Uiso 0.571(4) 1 calc PR C 1
C46B C 1.30117(18) -0.1835(6) 0.8054(3) 0.0390(7) Uani 0.429(4) 1 d P C 2
H46B H 1.3232 -0.1667 0.8172 0.047 Uiso 0.429(4) 1 calc PR C 2
C45B C 1.27897(17) -0.1137(6) 0.7845(3) 0.0390(7) Uani 0.429(4) 1 d P C 2
H45B H 1.2858 -0.0496 0.7821 0.047 Uiso 0.429(4) 1 calc PR C 2
C47B C 1.29134(19) -0.2775(6) 0.8093(3) 0.0390(7) Uani 0.429(4) 1 d P C 2
H47B H 1.3066 -0.3251 0.8229 0.047 Uiso 0.429(4) 1 calc PR C 2
C48B C 1.2587(2) -0.3009(7) 0.7927(4) 0.0390(7) Uani 0.429(4) 1 d P C 2
H48B H 1.2520 -0.3645 0.7971 0.047 Uiso 0.429(4) 1 calc PR C 2
C44A C 1.25381(14) -0.1615(6) 0.7694(3) 0.0390(7) Uani 0.571(4) 1 d P C 1
H44A H 1.2425 -0.1056 0.7562 0.047 Uiso 0.571(4) 1 calc PR C 1
C26S C 0.8200(3) -0.2992(9) 0.4331(5) 0.0938(16) Uiso 0.429(4) 1 d PD C 2
H26S H 0.8038 -0.3341 0.4113 0.113 Uiso 0.429(4) 1 calc PR C 2
C25S C 0.8517(3) -0.3365(8) 0.4463(5) 0.0938(16) Uiso 0.429(4) 1 d PD C 2
H25S H 0.8567 -0.3958 0.4330 0.113 Uiso 0.429(4) 1 calc PR C 2
C27S C 0.8127(3) -0.2151(8) 0.4509(5) 0.0938(16) Uiso 0.429(4) 1 d PD C 2
H27S H 0.7914 -0.1905 0.4401 0.113 Uiso 0.429(4) 1 calc PR C 2
C23S C 0.8657(3) -0.1983(7) 0.5007(5) 0.0938(16) Uiso 0.429(4) 1 d PD C 2
H23S H 0.8806 -0.1666 0.5261 0.113 Uiso 0.429(4) 1 calc PR C 2
C24S C 0.8760(3) -0.2864(8) 0.4790(4) 0.0938(16) Uiso 0.429(4) 1 d PD C 2
H24S H 0.8978 -0.3081 0.4868 0.113 Uiso 0.429(4) 1 calc PR C 2
C22S C 0.8354(3) -0.1610(9) 0.4854(5) 0.0938(16) Uiso 0.429(4) 1 d PD C 2
C28S C 0.8257(3) -0.0647(7) 0.4912(4) 0.0938(16) Uiso 0.429(4) 1 d PD C 2
H28A H 0.8082 -0.0473 0.4636 0.141 Uiso 0.429(4) 1 calc PR C 2
H28B H 0.8442 -0.0221 0.4918 0.141 Uiso 0.429(4) 1 calc PR C 2
H28C H 0.8182 -0.0586 0.5222 0.141 Uiso 0.429(4) 1 calc PR C 2

loop_
_atom_site_aniso_label
_atom_site_aniso_U_11
_atom_site_aniso_U_22
_atom_site_aniso_U_33
_atom_site_aniso_U_23
_atom_site_aniso_U_13
_atom_site_aniso_U_12
Al6 0.0161(3) 0.0175(3) 0.0104(3) 0.0012(3) 0.0017(2) 0.0009(3)
Al1 0.0151(3) 0.0163(3) 0.0122(3) 0.0019(3) 0.0008(2) -0.0013(2)
Al3 0.0187(3) 0.0181(3) 0.0113(3) 0.0013(3) 0.0037(3) -0.0017(3)
Al5 0.0161(3) 0.0160(3) 0.0148(3) 0.0019(3) 0.0024(3) -0.0023(3)
Al4 0.0153(3) 0.0295(4) 0.0157(3) 0.0002(3) 0.0027(3) -0.0001(3)
Al2A 0.0279(8) 0.0167(4) 0.0256(8) 0.0029(5) -0.0038(5) -0.0063(4)
N9 0.0154(9) 0.0130(8) 0.0132(9) 0.0018(7) 0.0036(7) -0.0008(7)
N8 0.0160(9) 0.0193(9) 0.0110(8) 0.0008(7) 0.0030(7) -0.0017(7)
N1 0.0166(9) 0.0157(8) 0.0144(9) 0.0006(7) 0.0015(7) -0.0011(7)
N5 0.0200(10) 0.0256(10) 0.0110(9) 0.0001(8) 0.0000(7) -0.0045(8)
N2 0.0173(10) 0.0186(9) 0.0213(10) 0.0028(8) 0.0017(8) -0.0046(8)
N6 0.0175(9) 0.0275(10) 0.0123(9) -0.0009(8) 0.0017(7) 0.0014(8)
N4 0.0184(9) 0.0182(9) 0.0141(9) 0.0032(7) 0.0029(7) -0.0002(7)
N3 0.0236(10) 0.0181(9) 0.0189(10) 0.0035(8) -0.0002(8) -0.0050(8)
C1 0.0179(11) 0.0151(10) 0.0139(10) -0.0033(9) 0.0044(8) -0.0004(8)
C37 0.0195(11) 0.0389(13) 0.0108(10) 0.0020(10) 0.0000(9) -0.0043(10)
C50 0.0276(13) 0.0316(13) 0.0206(12) 0.0061(10) 0.0095(10) 0.0033(10)
C2 0.0221(12) 0.0172(10) 0.0173(11) 0.0015(9) 0.0075(9) -0.0007(9)
C31 0.0235(12) 0.0149(10) 0.0204(12) 0.0025(9) -0.0004(9) -0.0013(9)
C5 0.0242(12) 0.0273(12) 0.0204(12) 0.0064(10) 0.0007(10) 0.0006(10)
C3 0.0197(11) 0.0222(11) 0.0164(11) 0.0001(9) 0.0024(9) -0.0018(9)
C25 0.0257(12) 0.0167(11) 0.0203(12) 0.0051(9) -0.0014(10) -0.0026(9)
C13 0.0151(11) 0.0217(11) 0.0201(11) 0.0012(9) 0.0023(9) -0.0043(9)
C19 0.0169(11) 0.0221(11) 0.0238(12) 0.0026(10) 0.0039(9) -0.0058(9)
C68 0.0481(17) 0.0211(12) 0.0240(13) -0.0019(10) 0.0115(12) 0.0025(11)
C55 0.0199(11) 0.0232(11) 0.0125(10) 0.0001(9) 0.0032(9) 0.0038(9)
C18 0.0271(13) 0.0249(12) 0.0295(14) 0.0047(11) 0.0055(11) 0.0017(10)
C14 0.0438(16) 0.0298(13) 0.0237(13) -0.0019(11) -0.0022(12) -0.0059(12)
C65 0.0458(18) 0.0269(14) 0.0497(18) 0.0165(13) 0.0027(14) -0.0106(13)
C62 0.0316(14) 0.0231(12) 0.0295(14) -0.0002(11) 0.0055(11) 0.0028(10)
C67 0.0292(13) 0.0138(10) 0.0161(11) 0.0018(9) 0.0003(9) 0.0000(9)
C56 0.0323(14) 0.0282(12) 0.0204(12) -0.0017(10) 0.0009(10) -0.0036(11)
C58 0.0281(13) 0.0343(13) 0.0203(12) 0.0067(11) 0.0068(10) 0.0017(11)
C43 0.0207(12) 0.0612(17) 0.0112(11) -0.0030(12) 0.0017(9) -0.0107(12)
C20 0.0227(13) 0.0392(14) 0.0318(14) -0.0087(12) 0.0046(11) -0.0077(11)
C54 0.0379(15) 0.0274(12) 0.0227(13) 0.0027(10) 0.0123(11) 0.0003(11)
C59 0.0469(17) 0.0469(16) 0.0200(13) 0.0122(12) 0.0119(12) 0.0075(14)
C63 0.0489(18) 0.0295(14) 0.0386(16) -0.0008(12) -0.0010(14) 0.0179(13)
C57 0.0447(17) 0.0400(15) 0.0248(14) -0.0085(12) -0.0087(12) -0.0001(13)
C36 0.0330(15) 0.0365(14) 0.0287(14) 0.0140(12) 0.0106(12) 0.0027(11)
C9 0.0224(13) 0.0558(17) 0.0267(14) -0.0021(13) 0.0012(11) 0.0101(12)
C2DA 0.0231(13) 0.0366(14) 0.0291(13) -0.0046(11) 0.0084(11) -0.0042(11)
C8 0.0360(14) 0.0297(12) 0.0177(12) 0.0025(10) 0.0082(11) 0.0039(11)
C72 0.0316(14) 0.0259(12) 0.0297(14) -0.0017(11) -0.0031(11) -0.0073(11)
C42 0.0424(16) 0.0364(14) 0.0232(13) -0.0043(12) -0.0026(12) -0.0005(12)
C26 0.0430(16) 0.0238(12) 0.0274(14) 0.0049(11) 0.0060(12) 0.0028(11)
C10 0.0323(15) 0.0359(14) 0.0320(14) -0.0013(12) 0.0060(12) -0.0040(12)
C64 0.066(2) 0.0142(12) 0.0436(17) 0.0061(12) -0.0061(15) 0.0000(13)
C69 0.078(2) 0.0276(14) 0.0232(14) -0.0039(12) 0.0091(14) 0.0065(15)
C24 0.0287(14) 0.0309(13) 0.0502(18) -0.0116(13) 0.0156(13) -0.0066(11)
C60 0.058(2) 0.0515(17) 0.0129(12) 0.0014(13) 0.0008(12) 0.0148(15)
C71 0.0497(19) 0.0299(14) 0.0444(18) -0.0020(13) -0.0135(15) -0.0148(13)
C38 0.0359(15) 0.0453(15) 0.0226(13) 0.0103(12) -0.0039(11) -0.0141(12)
C30 0.0371(15) 0.0265(12) 0.0404(16) 0.0066(12) 0.0132(13) -0.0010(11)
C21 0.0311(15) 0.0461(16) 0.0396(16) -0.0102(13) 0.0006(13) -0.0149(13)
C32 0.0361(16) 0.0446(15) 0.0253(14) -0.0034(12) -0.0013(12) 0.0154(13)
C11 0.0442(16) 0.0214(12) 0.0269(13) 0.0016(10) 0.0160(12) 0.0038(11)
C34 0.0489(19) 0.0320(14) 0.0444(18) 0.0153(13) -0.0169(15) 0.0017(13)
C29 0.0459(18) 0.0318(14) 0.0514(19) 0.0158(14) 0.0139(15) -0.0090(13)
C53 0.064(2) 0.0285(13) 0.0335(16) 0.0010(12) 0.0230(15) 0.0090(13)
C52 0.0564(19) 0.0432(16) 0.0302(15) 0.0068(13) 0.0267(14) 0.0217(14)
C66 0.0286(14) 0.0226(12) 0.0391(15) 0.0077(11) 0.0051(12) -0.0033(10)
C28 0.0537(19) 0.0245(13) 0.0467(18) 0.0141(13) -0.0013(15) -0.0116(13)
C51 0.0326(15) 0.0536(17) 0.0297(14) 0.0135(13) 0.0178(12) 0.0131(13)
C35 0.0485(19) 0.0512(17) 0.0298(15) 0.0214(14) 0.0036(13) -0.0039(15)
C16 0.050(2) 0.0494(18) 0.0452(19) 0.0246(16) -0.0194(15) -0.0039(15)
C22 0.0182(13) 0.0478(17) 0.065(2) 0.0010(15) 0.0027(13) -0.0100(12)
C23 0.0250(15) 0.0441(16) 0.081(2) -0.0134(16) 0.0215(16) -0.0035(13)
C17 0.0330(15) 0.0346(14) 0.0519(19) 0.0150(14) 0.0040(14) 0.0078(12)
C15 0.069(2) 0.0531(19) 0.0248(15) 0.0054(14) -0.0177(15) -0.0187(17)
C41 0.063(2) 0.0546(18) 0.0260(15) -0.0137(15) -0.0063(14) -0.0017(16)
C27 0.060(2) 0.0191(12) 0.0410(17) 0.0046(12) 0.0015(15) 0.0026(12)
C40 0.056(2) 0.085(2) 0.0147(13) -0.0067(16) -0.0007(13) -0.0101(18)
C33 0.0456(18) 0.0481(17) 0.0464(19) -0.0063(15) -0.0132(15) 0.0266(15)
C39 0.054(2) 0.073(2) 0.0200(14) 0.0190(15) -0.0060(13) -0.0194(17)
C70 0.089(3) 0.0203(13) 0.0274(15) -0.0068(12) -0.0126(16) -0.0027(15)
C7A 0.049(3) 0.0329(18) 0.037(2) -0.0147(16) -0.0099(18) 0.0123(17)
N7 0.0169(9) 0.0232(9) 0.0134(9) 0.0027(8) 0.0053(7) 0.0024(7)
C49 0.0238(12) 0.0245(11) 0.0120(11) 0.0052(9) 0.0052(9) 0.0089(9)
N10 0.0161(9) 0.0134(8) 0.0157(9) 0.0027(7) 0.0034(7) 0.0000(7)
C12 0.0116(10) 0.0145(10) 0.0172(11) -0.0004(8) 0.0060(8) -0.0011(8)
C4 0.0188(11) 0.0132(10) 0.0129(10) 0.0004(8) 0.0032(8) -0.0014(8)
C61 0.0236(12) 0.0133(10) 0.0142(11) 0.0012(9) -0.0022(9) -0.0007(9)
C6A 0.056(3) 0.049(3) 0.058(3) 0.029(2) -0.024(2) -0.033(2)
Al2B 0.0279(8) 0.0167(4) 0.0256(8) 0.0029(5) -0.0038(5) -0.0063(4)
C6B 0.056(3) 0.049(3) 0.058(3) 0.029(2) -0.024(2) -0.033(2)
C7B 0.049(3) 0.0329(18) 0.037(2) -0.0147(16) -0.0099(18) 0.0123(17)
C48A 0.0222(11) 0.065(2) 0.0266(7) 0.0074(13) -0.0012(7) -0.0104(11)
C44B 0.0222(11) 0.065(2) 0.0266(7) 0.0074(13) -0.0012(7) -0.0104(11)
C47A 0.0222(11) 0.065(2) 0.0266(7) 0.0074(13) -0.0012(7) -0.0104(11)
C46A 0.0222(11) 0.065(2) 0.0266(7) 0.0074(13) -0.0012(7) -0.0104(11)
C45A 0.0222(11) 0.065(2) 0.0266(7) 0.0074(13) -0.0012(7) -0.0104(11)
C46B 0.0222(11) 0.065(2) 0.0266(7) 0.0074(13) -0.0012(7) -0.0104(11)
C45B 0.0222(11) 0.065(2) 0.0266(7) 0.0074(13) -0.0012(7) -0.0104(11)
C47B 0.0222(11) 0.065(2) 0.0266(7) 0.0074(13) -0.0012(7) -0.0104(11)
C48B 0.0222(11) 0.065(2) 0.0266(7) 0.0074(13) -0.0012(7) -0.0104(11)
C44A 0.0222(11) 0.065(2) 0.0266(7) 0.0074(13) -0.0012(7) -0.0104(11)

loop_
_atom_type_symbol
_atom_type_description
_atom_type_scat_dispersion_real
_atom_type_scat_dispersion_imag
_atom_type_scat_source
C C 0.0033 0.0016 'International Tables Vol C Tables 4.2.6.8 and 6.1.1.4'
H H 0.0000 0.0000 'International Tables Vol C Tables 4.2.6.8 and 6.1.1.4'
N N 0.0061 0.0033 'International Tables Vol C Tables 4.2.6.8 and 6.1.1.4'
Al Al 0.0645 0.0514 'International Tables Vol C Tables 4.2.6.8 and 6.1.1.4'

loop_
_geom_angle_atom_site_label_1
_geom_angle_atom_site_label_2
_geom_angle_atom_site_label_3
_geom_angle
N6 Al6 N8 111.10(8)
N6 Al6 C11 110.53(10)
N8 Al6 C11 108.68(10)
N6 Al6 N9 102.27(8)
N8 Al6 N9 102.70(8)
C11 Al6 N9 121.15(9)
N1 Al1 N8 106.89(8)
N1 Al1 C5 123.28(9)
N8 Al1 C5 119.54(9)
N1 Al1 N10 97.22(8)
N8 Al1 N10 93.33(8)
C5 Al1 N10 109.94(9)
N5 Al3 N4 112.85(8)
N5 Al3 N9 104.11(8)
N4 Al3 N9 101.77(8)
N5 Al3 C8 109.35(10)
N4 Al3 C8 107.10(9)
N9 Al3 C8 121.61(9)
N3 Al5 N1 109.73(8)
N3 Al5 C2DA 113.64(10)
N1 Al5 C2DA 112.62(10)
N3 Al5 N9 106.33(8)
N1 Al5 N9 103.02(8)
C2DA Al5 N9 110.80(9)
N6 Al4 C9 112.08(10)
N6 Al4 N7 101.89(8)
C9 Al4 N7 106.94(10)
N6 Al4 C10 111.40(10)
C9 Al4 C10 119.79(12)
N7 Al4 C10 102.54(10)
N3 Al2A C6A 115.89(15)
N3 Al2A C7A 112.96(14)
C6A Al2A C7A 115.9(2)
N3 Al2A N2 100.22(10)
C6A Al2A N2 106.05(15)
C7A Al2A N2 103.35(13)
C12 N9 Al3 119.74(13)
C12 N9 Al5 107.78(13)
Al3 N9 Al5 106.96(8)
C12 N9 Al6 110.83(12)
Al3 N9 Al6 102.13(8)
Al5 N9 Al6 108.95(8)
C4 N8 Al1 130.19(15)
C4 N8 Al6 114.45(14)
Al1 N8 Al6 114.67(9)
C1 N1 Al1 129.69(15)
C1 N1 Al5 112.45(14)
Al1 N1 Al5 115.40(9)
C3 N5 C37 116.55(18)
C3 N5 Al3 129.56(15)
C37 N5 Al3 112.18(14)
C1 N2 C19 117.73(18)
C1 N2 Al2B 133.2(3)
C19 N2 Al2B 109.0(3)
C1 N2 Al2A 124.85(16)
C19 N2 Al2A 115.77(14)
Al2B N2 Al2A 14.9(3)
C3 N6 Al6 125.17(15)
C3 N6 Al4 125.77(16)
Al6 N6 Al4 108.28(9)
C2 N4 C31 116.50(17)
C2 N4 Al3 131.60(15)
C31 N4 Al3 111.56(13)
C2 N3 Al5 127.04(15)
C2 N3 Al2B 123.5(3)
Al5 N3 Al2B 108.2(3)
C2 N3 Al2A 124.14(15)
Al5 N3 Al2A 108.73(10)
Al2B N3 Al2A 15.4(3)
N1 C1 N2 120.60(19)
N1 C1 C13 119.96(18)
N2 C1 C13 119.38(19)
C38 C37 C42 119.5(2)
C38 C37 N5 121.1(2)
C42 C37 N5 119.4(2)
C49 C50 C51 120.3(2)
N3 C2 N4 124.23(19)
N3 C2 C25 118.3(2)
N4 C2 C25 117.48(19)
C32 C31 C36 118.9(2)
C32 C31 N4 119.8(2)
C36 C31 N4 121.3(2)
N6 C3 N5 124.7(2)
N6 C3 C43 118.24(19)
N5 C3 C43 117.04(19)
C30 C25 C26 119.8(2)
C30 C25 C2 117.9(2)
C26 C25 C2 122.3(2)
C14 C13 C18 118.6(2)
C14 C13 C1 122.8(2)
C18 C13 C1 118.6(2)
C24 C19 C20 119.1(2)
C24 C19 N2 120.7(2)
C20 C19 N2 120.2(2)
C67 C68 C69 119.8(3)
C56 C55 C58 118.9(2)
C56 C55 C4 122.1(2)
C58 C55 C4 118.9(2)
C13 C18 C17 120.4(2)
C15 C14 C13 120.8(3)
C64 C65 C66 119.7(3)
C61 C62 C63 118.8(2)
C72 C67 C68 119.9(2)
C72 C67 C12 118.3(2)
C68 C67 C12 121.4(2)
C55 C56 C57 120.6(2)
C59 C58 C55 120.3(2)
C48B C43 C44A 104.2(4)
C48B C43 C48A 14.6(5)
C44A C43 C48A 118.7(4)
C48B C43 C3 128.3(4)
C44A C43 C3 127.4(3)
C48A C43 C3 113.7(3)
C48B C43 C44B 119.4(5)
C44A C43 C44B 16.1(4)
C48A C43 C44B 134.0(4)
C3 C43 C44B 112.2(3)
C19 C20 C21 119.9(2)
C49 C54 C53 120.3(2)
C60 C59 C58 120.0(2)
C64 C63 C62 120.5(3)
C60 C57 C56 120.1(3)
C31 C36 C35 120.1(3)
C67 C72 C71 119.7(3)
C41 C42 C37 120.7(3)
C25 C26 C27 119.6(3)
C63 C64 C65 120.4(2)
C70 C69 C68 120.2(3)
C19 C24 C23 120.4(2)
C57 C60 C59 120.0(2)
C70 C71 C72 120.2(3)
C37 C38 C39 119.2(3)
C25 C30 C29 120.4(2)
C22 C21 C20 120.5(3)
C31 C32 C33 120.4(3)
C35 C34 C33 119.6(3)
C28 C29 C30 119.7(3)
C52 C53 C54 120.4(3)
C53 C52 C51 119.6(2)
C61 C66 C65 119.9(2)
C27 C28 C29 120.4(2)
C52 C51 C50 120.6(3)
C34 C35 C36 120.8(3)
C17 C16 C15 120.2(3)
C23 C22 C21 119.5(3)
C22 C23 C24 120.6(3)
C16 C17 C18 120.0(3)
C14 C15 C16 120.0(3)
C40 C41 C42 119.8(3)
C28 C27 C26 120.2(3)
C41 C40 C39 119.9(3)
C34 C33 C32 120.2(3)
C40 C39 C38 120.9(3)
C69 C70 C71 120.2(3)
C1S C2S C3S 121.9(8)
C2S C1S C6S 121.4(9)
C2S C1S C7S 122.0(7)
C6S C1S C7S 116.6(7)
C4 N7 C49 117.08(18)
C4 N7 Al4 124.99(14)
C49 N7 Al4 116.90(14)
C50 C49 C54 118.8(2)
C50 C49 N7 120.8(2)
C54 C49 N7 120.3(2)
C6S C5S C4S 126.5(9)
C5S C4S C3S 111.2(7)
C5S C6S C1S 117.8(9)
C12 N10 C61 120.64(17)
C12 N10 Al1 124.81(14)
C61 N10 Al1 114.21(13)
N10 C12 N9 119.70(18)
N10 C12 C67 118.57(17)
N9 C12 C67 121.73(18)
N8 C4 N7 121.26(19)
N8 C4 C55 119.58(19)
N7 C4 C55 119.12(18)
C66 C61 C62 120.7(2)
C66 C61 N10 119.6(2)
C62 C61 N10 119.44(19)
C2S C3S C4S 121.1(8)
C12S C13S C8S 109.3(7)
C11S C10S C9S 123.0(9)
C9S C8S C13S 120.7(8)
C9S C8S C14S 125.1(7)
C13S C8S C14S 114.2(7)
C10S C11S C12S 113.7(8)
C10S C9S C8S 123.2(9)
C13S C12S C11S 130.1(8)
C19S C20S C15S 120.5(7)
C16S C15S C20S 115.6(7)
C16S C15S C21S 131.3(7)
C20S C15S C21S 113.0(6)
C20S C19S C18S 120.3(7)
C15S C16S C17S 125.0(8)
C18S C17S C16S 116.9(7)
C17S C18S C19S 121.5(7)
N3 Al2B C6B 121.5(9)
N3 Al2B C7B 105.9(8)
C6B Al2B C7B 119.4(12)
N3 Al2B N2 102.3(4)
C6B Al2B N2 105.4(9)
C7B Al2B N2 98.3(8)
C47A C48A C43 119.0(5)
C45B C44B C43 118.0(6)
C48A C47A C46A 119.7(5)
C45A C46A C47A 120.5(5)
C46A C45A C44A 120.3(6)
C47B C46B C45B 120.7(7)
C44B C45B C46B 119.5(7)
C46B C47B C48B 119.1(7)
C43 C48B C47B 123.3(7)
C43 C44A C45A 121.7(6)
C27S C26S C25S 120.7(10)
C24S C25S C26S 120.4(9)
C26S C27S C22S 122.7(11)
C22S C23S C24S 121.9(10)
C25S C24S C23S 116.3(9)
C23S C22S C27S 117.5(10)
C23S C22S C28S 126.6(10)
C27S C22S C28S 114.3(9)

loop_
_geom_bond_atom_site_label_1
_geom_bond_atom_site_label_2
_geom_bond_distance
Al6 N6 1.8656(19)
Al6 N8 1.8794(18)
Al6 C11 1.951(2)
Al6 N9 1.9962(18)
Al1 N1 1.8689(18)
Al1 N8 1.8728(18)
Al1 C5 1.949(2)
Al1 N10 1.9829(18)
Al3 N5 1.903(2)
Al3 N4 1.9205(18)
Al3 N9 1.9456(18)
Al3 C8 1.951(2)
Al5 N3 1.8499(18)
Al5 N1 1.8750(18)
Al5 C2DA 1.958(2)
Al5 N9 1.9641(18)
Al4 N6 1.9193(19)
Al4 C9 1.966(3)
Al4 N7 1.9706(19)
Al4 C10 1.976(3)
Al2A N3 1.939(2)
Al2A C6A 1.963(4)
Al2A C7A 1.966(4)
Al2A N2 1.987(2)
N9 C12 1.408(2)
N8 C4 1.326(3)
N1 C1 1.324(3)
N5 C3 1.362(3)
N5 C37 1.456(3)
N2 C1 1.345(3)
N2 C19 1.444(3)
N2 Al2B 1.974(9)
N6 C3 1.318(3)
N4 C2 1.352(3)
N4 C31 1.454(3)
N3 C2 1.318(3)
N3 Al2B 1.894(9)
C1 C13 1.499(3)
C37 C38 1.375(3)
C37 C42 1.384(3)
C50 C49 1.388(3)
C50 C51 1.389(3)
C2 C25 1.510(3)
C31 C32 1.379(3)
C31 C36 1.379(3)
C3 C43 1.501(3)
C25 C30 1.381(3)
C25 C26 1.388(3)
C13 C14 1.379(3)
C13 C18 1.387(3)
C19 C24 1.370(3)
C19 C20 1.384(3)
C68 C67 1.388(3)
C68 C69 1.391(4)
C55 C56 1.380(3)
C55 C58 1.396(3)
C55 C4 1.495(3)
C18 C17 1.389(4)
C14 C15 1.377(4)
C65 C64 1.371(4)
C65 C66 1.387(3)
C62 C61 1.384(3)
C62 C63 1.389(3)
C67 C72 1.384(3)
C67 C12 1.499(3)
C56 C57 1.386(3)
C58 C59 1.385(3)
C43 C48B 1.279(12)
C43 C44A 1.324(9)
C43 C48A 1.483(9)
C43 C44B 1.502(11)
C20 C21 1.387(4)
C54 C49 1.388(3)
C54 C53 1.391(3)
C59 C60 1.380(4)
C63 C64 1.367(4)
C57 C60 1.377(4)
C36 C35 1.389(4)
C72 C71 1.394(4)
C42 C41 1.381(4)
C26 C27 1.395(3)
C69 C70 1.374(5)
C24 C23 1.383(4)
C71 C70 1.379(5)
C38 C39 1.394(4)
C30 C29 1.389(3)
C21 C22 1.367(4)
C32 C33 1.388(4)
C34 C35 1.360(4)
C34 C33 1.371(4)
C29 C28 1.379(4)
C53 C52 1.373(4)
C52 C51 1.375(4)
C66 C61 1.368(3)
C28 C27 1.373(4)
C16 C17 1.360(4)
C16 C15 1.380(4)
C22 C23 1.364(4)
C41 C40 1.367(4)
C40 C39 1.368(4)
C2S C1S 1.359(10)
C2S C3S 1.380(9)
C1S C6S 1.361(9)
C1S C7S 1.392(11)
N7 C4 1.356(3)
N7 C49 1.437(3)
C5S C6S 1.358(9)
C5S C4S 1.449(9)
C4S C3S 1.462(9)
N10 C12 1.298(3)
N10 C61 1.454(3)
C13S C12S 1.421(9)
C13S C8S 1.452(9)
C10S C11S 1.307(9)
C10S C9S 1.370(9)
C8S C9S 1.391(10)
C8S C14S 1.457(11)
C11S C12S 1.440(9)
C20S C19S 1.324(8)
C20S C15S 1.479(9)
C15S C16S 1.328(8)
C15S C21S 1.502(11)
C19S C18S 1.382(8)
C16S C17S 1.389(8)
C17S C18S 1.374(9)
Al2B C6B 1.92(3)
Al2B C7B 1.93(2)
C48A C47A 1.377(8)
C44B C45B 1.391(10)
C47A C46A 1.394(7)
C46A C45A 1.374(8)
C45A C44A 1.400(7)
C46B C47B 1.393(10)
C46B C45B 1.395(10)
C47B C48B 1.399(10)
C26S C27S 1.340(10)
C26S C25S 1.410(10)
C25S C24S 1.406(10)
C27S C22S 1.423(11)
C23S C22S 1.364(10)
C23S C24S 1.478(10)
C22S C28S 1.430(15)
